data_7249664
loop_
_publ_author_name
'Kim, Seulgi'
'Ju, Kyunghye'
'Kim, Taehun'
'Park, In-Hyeok'

_publ_section_title
;
 An unsymmetrically sandwiched bis(O3S2-macrocycle) lead(ii) complex via
 an endo/exo-coordination mode
;
_journal_name_full CrystEngComm
_journal_paper_doi 10.1039/D4CE01045K
_journal_year 2025
_chemical_formula_moiety '2(C40 H48 Cl O10 Pb S4), 2(Cl O4), C H2 Cl2, C N, C H3'
_chemical_formula_sum 'C83 H101 Cl6 N O28 Pb2 S8'
_chemical_formula_weight 2444.20
_space_group_crystal_system monoclinic
_space_group_IT_number 14
_space_group_name_Hall '-P 2yn'
_space_group_name_H-M_alt 'P 1 21/n 1'
_atom_sites_solution_hydrogens geom
_atom_sites_solution_primary direct
_audit_creation_method SHELXL-2018/3
_audit_update_record
;
2024-11-11 deposited with the CCDC.	2024-11-25 downloaded from the CCDC.
;
_cell_angle_alpha 90
_cell_angle_beta 112.9730(10)
_cell_angle_gamma 90
_cell_formula_units_Z 2
_cell_length_a 15.4259(2)
_cell_length_b 21.5068(3)
_cell_length_c 15.6995(2)
_cell_measurement_reflns_used 5277
_cell_measurement_temperature 173(2)
_cell_measurement_theta_max 22.13
_cell_measurement_theta_min 2.36
_cell_volume 4795.40(12)
_computing_cell_refinement 'Bruker APEX software'
_computing_data_collection 'Bruker APEX software'
_computing_data_reduction 'Bruker APEX software'
_computing_molecular_graphics ORTEP
_computing_publication_material CIFTAB
_computing_structure_refinement 'SHELXL-2018/3 (Sheldrick, 2018)'
_computing_structure_solution 'SHELXS-2013/1 (Sheldrick, 2013)'
_diffrn_ambient_temperature 173(2)
_diffrn_measured_fraction_theta_full 1.000
_diffrn_measured_fraction_theta_max 1.000
_diffrn_measurement_device_type 'PHOTON detectors'
_diffrn_measurement_method 'phi and omega scans'
_diffrn_radiation_type MoK\a
_diffrn_radiation_wavelength 0.71073
_diffrn_reflns_av_R_equivalents 0.0726
_diffrn_reflns_av_unetI/netI 0.0599
_diffrn_reflns_Laue_measured_fraction_full 1.000
_diffrn_reflns_Laue_measured_fraction_max 1.000
_diffrn_reflns_limit_h_max 19
_diffrn_reflns_limit_h_min -18
_diffrn_reflns_limit_k_max 26
_diffrn_reflns_limit_k_min -20
_diffrn_reflns_limit_l_max 18
_diffrn_reflns_limit_l_min -19
_diffrn_reflns_number 42433
_diffrn_reflns_point_group_measured_fraction_full 1.000
_diffrn_reflns_point_group_measured_fraction_max 1.000
_diffrn_reflns_theta_full 25.242
_diffrn_reflns_theta_max 25.999
_diffrn_reflns_theta_min 1.570
_diffrn_source 'Microfocus X-ray sources'
_exptl_absorpt_coefficient_mu 3.923
_exptl_absorpt_correction_T_max 0.7457
_exptl_absorpt_correction_T_min 0.5018
_exptl_absorpt_correction_type multi-scan
_exptl_absorpt_process_details SADABS
_exptl_crystal_colour colorless
_exptl_crystal_density_diffrn 1.693
_exptl_crystal_description block
_exptl_crystal_F_000 2448
_exptl_crystal_size_max 0.240
_exptl_crystal_size_mid 0.210
_exptl_crystal_size_min 0.150
_refine_diff_density_max 0.944
_refine_diff_density_min -1.139
_refine_diff_density_rms 0.115
_refine_ls_extinction_method none
_refine_ls_goodness_of_fit_ref 1.031
_refine_ls_hydrogen_treatment constr
_refine_ls_matrix_type full
_refine_ls_number_parameters 605
_refine_ls_number_reflns 9419
_refine_ls_number_restraints 39
_refine_ls_restrained_S_all 1.032
_refine_ls_R_factor_all 0.0553
_refine_ls_R_factor_gt 0.0369
_refine_ls_shift/su_max 0.002
_refine_ls_shift/su_mean 0.000
_refine_ls_structure_factor_coef Fsqd
_refine_ls_weighting_details 'w=1/[\s^2^(Fo^2^)+(0.0285P)^2^+2.7991P] where P=(Fo^2^+2Fc^2^)/3'
_refine_ls_weighting_scheme calc
_refine_ls_wR_factor_gt 0.0745
_refine_ls_wR_factor_ref 0.0807
_reflns_Friedel_coverage 0.000
_reflns_number_gt 7346
_reflns_number_total 9419
_reflns_threshold_expression 'I > 2\s(I)'
_cod_data_source_file d4ce01045k2.cif
_cod_data_source_block 1
_cod_depositor_comments
;
The following automatic conversions were performed:

data item '_exptl_absorpt_correction_type' value 'MULTI-SCAN' was
changed to 'multi-scan' in accordance with the
/home/data/users/saulius/crontab/automatic-downloads/rss-feeds/RSC/lib/dictionaries/cif_core.dic
dictionary named 'cif_core.dic' version 2.4.2 last updated on
2011-04-26.

Automatic conversion script
Id: cif_fix_values 8170 2020-07-09 18:12:32Z antanas 
;
_cod_original_cell_volume 4795.40(11)
_cod_original_sg_symbol_H-M 'P 21/n'
_cod_database_code 7249664
_shelx_shelxl_version_number 2018/3
_shelx_space_group_comment
; 
The symmetry employed for this shelxl refinement is uniquely defined 
by the following loop, which should always be used as a source of 
symmetry information in preference to the above space-group names. 
They are only intended as comments. 
;
_shelx_estimated_absorpt_t_min 0.453
_shelx_estimated_absorpt_t_max 0.591

loop_
_space_group_symop_operation_xyz
'x, y, z'
'-x+1/2, y+1/2, -z+1/2'
'-x, -y, -z'
'x-1/2, -y-1/2, z-1/2'

loop_
_atom_site_label
_atom_site_type_symbol
_atom_site_fract_x
_atom_site_fract_y
_atom_site_fract_z
_atom_site_U_iso_or_equiv
_atom_site_adp_type
_atom_site_occupancy
_atom_site_site_symmetry_order
_atom_site_calc_flag
_atom_site_refinement_flags_posn
_atom_site_refinement_flags_adp
_atom_site_refinement_flags_occupancy
_atom_site_disorder_assembly
_atom_site_disorder_group
Pb1 Pb 0.84744(2) 0.61299(2) 0.70285(2) 0.02408(6) Uani 1 1 d . . . . .
Cl1 Cl 0.88582(8) 0.76776(6) 0.86719(8) 0.0307(3) Uani 1 1 d . . . . .
Cl2 Cl 0.78568(10) 0.57544(7) 0.39029(10) 0.0482(4) Uani 1 1 d . . . . .
S1 S 0.80557(8) 0.48097(6) 0.69229(8) 0.0263(3) Uani 1 1 d . . . . .
S2 S 1.00714(8) 0.54108(6) 0.68868(8) 0.0272(3) Uani 1 1 d . . . . .
S3 S 0.98007(8) 0.56888(6) 0.88063(8) 0.0243(3) Uani 1 1 d . . . . .
S4 S 0.74222(8) 0.57629(6) 0.82806(8) 0.0268(3) Uani 1 1 d . . . . .
O1 O 0.6538(2) 0.60395(14) 0.5815(2) 0.0280(8) Uani 1 1 d . . . . .
O2 O 0.7674(2) 0.71050(15) 0.5780(2) 0.0322(8) Uani 1 1 d . . . . .
O3 O 0.9651(2) 0.69516(15) 0.6415(2) 0.0346(8) Uani 1 1 d . . . . .
O4 O 1.1171(2) 0.65877(16) 1.0872(2) 0.0292(8) Uani 1 1 d . . . . .
O5 O 0.9839(2) 0.66277(15) 1.1746(2) 0.0289(8) Uani 1 1 d . . . . .
O6 O 0.7837(2) 0.64032(17) 1.0683(2) 0.0336(8) Uani 1 1 d . . . . .
O7 O 0.9264(3) 0.74284(18) 0.9590(2) 0.0501(11) Uani 1 1 d . . . . .
O8 O 0.8413(3) 0.71877(17) 0.8023(2) 0.0458(10) Uani 1 1 d . . . . .
O9 O 0.9575(3) 0.7957(2) 0.8433(3) 0.0613(12) Uani 1 1 d . . . . .
O10 O 0.8174(3) 0.81328(19) 0.8625(3) 0.0551(11) Uani 1 1 d . . . . .
O11 O 0.8656(3) 0.5954(4) 0.3761(4) 0.127(3) Uani 1 1 d . . . . .
O12 O 0.7049(3) 0.60827(18) 0.3297(3) 0.0509(11) Uani 1 1 d . . . . .
O13 O 0.7692(4) 0.5100(2) 0.3773(4) 0.113(2) Uani 1 1 d . . . . .
O14 O 0.8022(3) 0.58899(19) 0.4857(2) 0.0528(11) Uani 1 1 d . . . . .
C1 C 0.5942(3) 0.5637(2) 0.6026(3) 0.0280(11) Uani 1 1 d . . . . .
C2 C 0.5175(3) 0.5837(3) 0.6198(3) 0.0370(13) Uani 1 1 d . . . . .
H2A H 0.502814 0.626768 0.617374 0.044 Uiso 1 1 calc R U . . .
C3 C 0.4622(4) 0.5403(3) 0.6405(3) 0.0408(14) Uani 1 1 d . . . . .
H3A H 0.408927 0.553684 0.651796 0.049 Uiso 1 1 calc R U . . .
C4 C 0.4838(4) 0.4773(3) 0.6450(3) 0.0428(14) Uani 1 1 d . . . . .
H4A H 0.446240 0.447656 0.659799 0.051 Uiso 1 1 calc R U . . .
C5 C 0.5608(3) 0.4586(3) 0.6274(3) 0.0354(13) Uani 1 1 d . . . . .
H5A H 0.575943 0.415632 0.630518 0.042 Uiso 1 1 calc R U . . .
C6 C 0.6168(3) 0.5008(2) 0.6055(3) 0.0274(11) Uani 1 1 d . . . . .
C7 C 0.6994(3) 0.4783(2) 0.5854(3) 0.0269(11) Uani 1 1 d . . . . .
H7B H 0.707722 0.504970 0.537822 0.032 Uiso 1 1 calc R U . . .
H7C H 0.687956 0.435148 0.561570 0.032 Uiso 1 1 calc R U . . .
C8 C 0.8923(3) 0.4411(2) 0.6608(3) 0.0310(12) Uani 1 1 d . . . . .
H8B H 0.941273 0.423895 0.717785 0.037 Uiso 1 1 calc R U . . .
H8C H 0.861114 0.405506 0.620441 0.037 Uiso 1 1 calc R U . . .
C9 C 0.9408(3) 0.4801(2) 0.6114(3) 0.0303(12) Uani 1 1 d . . . . .
H9B H 0.893290 0.498437 0.554530 0.036 Uiso 1 1 calc R U . . .
H9C H 0.983557 0.453631 0.593601 0.036 Uiso 1 1 calc R U . . .
C10 C 1.0507(3) 0.5878(2) 0.6170(3) 0.0318(12) Uani 1 1 d . . . . .
H10B H 1.090896 0.562287 0.594612 0.038 Uiso 1 1 calc R U . . .
H10C H 0.997370 0.604252 0.562699 0.038 Uiso 1 1 calc R U . . .
C11 C 1.1065(3) 0.6402(2) 0.6756(3) 0.0283(11) Uani 1 1 d . . . . .
C12 C 1.2035(4) 0.6363(3) 0.7222(4) 0.0391(13) Uani 1 1 d . . . . .
H12B H 1.234949 0.599147 0.718090 0.047 Uiso 1 1 calc R U . . .
C13 C 1.2552(4) 0.6852(3) 0.7745(4) 0.0449(15) Uani 1 1 d . . . . .
H13B H 1.321529 0.681517 0.805813 0.054 Uiso 1 1 calc R U . . .
C14 C 1.2107(4) 0.7393(3) 0.7813(4) 0.0390(13) Uani 1 1 d . . . . .
H14B H 1.246636 0.773225 0.816319 0.047 Uiso 1 1 calc R U . . .
C15 C 1.1138(4) 0.7446(3) 0.7373(3) 0.0369(13) Uani 1 1 d . . . . .
H15A H 1.082805 0.781658 0.742747 0.044 Uiso 1 1 calc R U . . .
C16 C 1.0627(3) 0.6951(2) 0.6852(3) 0.0305(12) Uani 1 1 d . . . . .
C17 C 0.9197(3) 0.7545(2) 0.6130(4) 0.0344(12) Uani 1 1 d . . . . .
H17A H 0.957509 0.781269 0.589334 0.041 Uiso 1 1 calc R U . . .
H17B H 0.912914 0.775716 0.666004 0.041 Uiso 1 1 calc R U . . .
C18 C 0.8255(4) 0.7425(2) 0.5389(3) 0.0352(13) Uani 1 1 d . . . . .
H18A H 0.795545 0.782394 0.511203 0.042 Uiso 1 1 calc R U . . .
H18B H 0.832218 0.716831 0.489497 0.042 Uiso 1 1 calc R U . . .
C19 C 0.6756(3) 0.6982(2) 0.5104(3) 0.0369(13) Uani 1 1 d . . . . .
H19A H 0.680178 0.671740 0.460724 0.044 Uiso 1 1 calc R U . . .
H19B H 0.644711 0.737730 0.482307 0.044 Uiso 1 1 calc R U . . .
C20 C 0.6184(3) 0.6660(2) 0.5547(4) 0.0358(13) Uani 1 1 d . . . . .
H20A H 0.621412 0.689600 0.609941 0.043 Uiso 1 1 calc R U . . .
H20B H 0.551820 0.664056 0.510829 0.043 Uiso 1 1 calc R U . . .
C21 C 1.1853(3) 0.6273(2) 1.0701(3) 0.0244(11) Uani 1 1 d . . . . .
C22 C 1.2726(3) 0.6111(2) 1.1373(3) 0.0297(11) Uani 1 1 d . . . . .
H22A H 1.289249 0.623968 1.199582 0.036 Uiso 1 1 calc R U . . .
C23 C 1.3351(3) 0.5763(3) 1.1133(3) 0.0336(13) Uani 1 1 d . . . . .
H23A H 1.394081 0.564708 1.159590 0.040 Uiso 1 1 calc R U . . .
C24 C 1.3124(3) 0.5583(2) 1.0227(3) 0.0342(13) Uani 1 1 d . . . . .
H24A H 1.355142 0.533930 1.006703 0.041 Uiso 1 1 calc R U . . .
C25 C 1.2262(3) 0.5764(2) 0.9550(3) 0.0309(12) Uani 1 1 d . . . . .
H25A H 1.211053 0.565014 0.892314 0.037 Uiso 1 1 calc R U . . .
C26 C 1.1630(3) 0.6103(2) 0.9775(3) 0.0239(10) Uani 1 1 d . . . . .
C27 C 1.0695(3) 0.6300(2) 0.9044(3) 0.0259(11) Uani 1 1 d . . . . .
H27A H 1.077963 0.640224 0.846581 0.031 Uiso 1 1 calc R U . . .
H27B H 1.047400 0.668042 0.925330 0.031 Uiso 1 1 calc R U . . .
C28 C 0.9268(3) 0.5831(2) 0.9636(3) 0.0249(11) Uani 1 1 d . . . . .
H28A H 0.969443 0.569212 1.026012 0.030 Uiso 1 1 calc R U . . .
H28B H 0.914152 0.628054 0.966265 0.030 Uiso 1 1 calc R U . . .
C29 C 0.8353(3) 0.5465(2) 0.9310(3) 0.0256(11) Uani 1 1 d . . . . .
H29A H 0.812318 0.545623 0.981713 0.031 Uiso 1 1 calc R U . . .
H29B H 0.848735 0.503098 0.919098 0.031 Uiso 1 1 calc R U . . .
C30 C 0.7033(3) 0.6432(2) 0.8760(3) 0.0292(11) Uani 1 1 d . . . . .
H30A H 0.758719 0.667919 0.914939 0.035 Uiso 1 1 calc R U . . .
H30B H 0.662400 0.670055 0.824908 0.035 Uiso 1 1 calc R U . . .
C31 C 0.6498(3) 0.6222(2) 0.9333(3) 0.0305(12) Uani 1 1 d . . . . .
C32 C 0.5557(4) 0.6048(3) 0.8909(4) 0.0451(15) Uani 1 1 d . . . . .
H32A H 0.525659 0.606410 0.825354 0.054 Uiso 1 1 calc R U . . .
C33 C 0.5053(4) 0.5856(3) 0.9409(4) 0.0566(18) Uani 1 1 d . . . . .
H33A H 0.441142 0.573688 0.910566 0.068 Uiso 1 1 calc R U . . .
C34 C 0.5488(4) 0.5836(3) 1.0359(4) 0.0478(16) Uani 1 1 d . . . . .
H34A H 0.513717 0.570844 1.070956 0.057 Uiso 1 1 calc R U . . .
C35 C 0.6422(4) 0.5999(3) 1.0815(4) 0.0402(14) Uani 1 1 d . . . . .
H35A H 0.671727 0.597102 1.146984 0.048 Uiso 1 1 calc R U . . .
C36 C 0.6925(3) 0.6203(2) 1.0300(3) 0.0310(12) Uani 1 1 d . . . . .
C37 C 0.8276(3) 0.6451(3) 1.1674(3) 0.0400(14) Uani 1 1 d . . . . .
H37A H 0.850806 0.603921 1.194895 0.048 Uiso 1 1 calc R U . . .
H37B H 0.781673 0.660403 1.192395 0.048 Uiso 1 1 calc R U . . .
C38 C 0.9073(3) 0.6895(3) 1.1900(4) 0.0419(15) Uani 1 1 d . . . . .
H38A H 0.885756 0.727251 1.151424 0.050 Uiso 1 1 calc R U . . .
H38B H 0.928476 0.702110 1.255712 0.050 Uiso 1 1 calc R U . . .
C39 C 1.0532(3) 0.7085(2) 1.1844(3) 0.0279(11) Uani 1 1 d . . . . .
H39A H 1.069951 0.730153 1.244368 0.033 Uiso 1 1 calc R U . . .
H39B H 1.027623 0.739744 1.134391 0.033 Uiso 1 1 calc R U . . .
C40 C 1.1393(3) 0.6791(2) 1.1799(3) 0.0267(11) Uani 1 1 d . . . . .
H40A H 1.191520 0.709634 1.198155 0.032 Uiso 1 1 calc R U . . .
H40B H 1.159374 0.643355 1.222901 0.032 Uiso 1 1 calc R U . . .
Cl1S Cl 0.7354(2) 0.35096(16) 0.4512(2) 0.0556(8) Uani 0.5 1 d . . P A 1
Cl2S Cl 0.9231(8) 0.2933(5) 0.5404(7) 0.098(3) Uani 0.5 1 d . . P A 1
C1S C 0.8101(7) 0.2852(4) 0.4782(7) 0.025(2) Uani 0.5 1 d . U P A 1
H1SA H 0.785258 0.255188 0.510772 0.030 Uiso 0.5 1 calc R U P A 1
H1SB H 0.803685 0.265671 0.418939 0.030 Uiso 0.5 1 calc R U P A 1
N1S N 0.9947(7) 0.2998(4) 0.5588(7) 0.036(2) Uani 0.5 1 d . U P B 2
C2S C 0.9201(14) 0.2980(11) 0.5496(18) 0.019(2) Uani 0.5 1 d . U P B 2
C3S C 0.7982(6) 0.2863(4) 0.5262(7) 0.0239(19) Uani 0.5 1 d . U P B 2
H3SA H 0.769800 0.325929 0.532389 0.036 Uiso 0.5 1 calc R U P B 2
H3SB H 0.791939 0.256190 0.570249 0.036 Uiso 0.5 1 calc R U P B 2
H3SC H 0.766078 0.270480 0.463068 0.036 Uiso 0.5 1 calc R U P B 2

loop_
_atom_site_aniso_label
_atom_site_aniso_U_11
_atom_site_aniso_U_22
_atom_site_aniso_U_33
_atom_site_aniso_U_23
_atom_site_aniso_U_13
_atom_site_aniso_U_12
Pb1 0.02289(10) 0.02304(11) 0.02123(10) -0.00038(8) 0.00309(7) 0.00261(8)
Cl1 0.0347(7) 0.0259(7) 0.0230(6) -0.0001(5) 0.0021(5) -0.0011(5)
Cl2 0.0490(8) 0.0550(11) 0.0454(9) 0.0082(7) 0.0237(7) 0.0222(7)
S1 0.0253(6) 0.0247(7) 0.0232(6) -0.0002(5) 0.0034(5) 0.0019(5)
S2 0.0294(6) 0.0279(8) 0.0249(6) -0.0008(5) 0.0113(6) 0.0019(5)
S3 0.0203(6) 0.0277(7) 0.0200(6) 0.0003(5) 0.0025(5) -0.0019(5)
S4 0.0232(6) 0.0320(8) 0.0217(6) -0.0024(5) 0.0051(5) -0.0036(5)
O1 0.0273(17) 0.023(2) 0.0281(18) 0.0009(14) 0.0045(15) 0.0073(14)
O2 0.0315(19) 0.032(2) 0.0269(18) 0.0016(15) 0.0043(16) 0.0078(15)
O3 0.036(2) 0.023(2) 0.044(2) 0.0008(16) 0.0148(18) 0.0040(15)
O4 0.0248(17) 0.040(2) 0.0189(17) -0.0007(15) 0.0039(14) 0.0006(15)
O5 0.0268(17) 0.032(2) 0.0262(18) 0.0002(15) 0.0090(15) -0.0024(14)
O6 0.0271(18) 0.051(2) 0.0226(18) -0.0036(16) 0.0097(16) -0.0117(16)
O7 0.063(3) 0.041(3) 0.029(2) 0.0115(17) -0.001(2) -0.0012(19)
O8 0.061(3) 0.034(2) 0.037(2) -0.0171(17) 0.014(2) -0.0128(18)
O9 0.057(3) 0.075(3) 0.053(3) -0.004(2) 0.022(2) -0.031(2)
O10 0.057(3) 0.051(3) 0.042(2) -0.006(2) 0.003(2) 0.025(2)
O11 0.051(3) 0.267(8) 0.078(4) 0.065(4) 0.042(3) 0.036(4)
O12 0.049(2) 0.056(3) 0.045(2) 0.010(2) 0.016(2) 0.019(2)
O13 0.149(5) 0.052(4) 0.094(4) -0.027(3) -0.002(4) 0.040(3)
O14 0.072(3) 0.053(3) 0.034(2) 0.0061(19) 0.021(2) 0.021(2)
C1 0.023(2) 0.033(3) 0.021(3) -0.005(2) 0.001(2) 0.001(2)
C2 0.026(3) 0.045(4) 0.031(3) -0.008(3) 0.002(2) 0.006(2)
C3 0.025(3) 0.065(5) 0.025(3) -0.011(3) 0.003(2) 0.001(3)
C4 0.032(3) 0.064(5) 0.024(3) 0.003(3) 0.002(2) -0.005(3)
C5 0.031(3) 0.042(4) 0.021(3) 0.000(2) -0.003(2) -0.002(2)
C6 0.025(3) 0.033(3) 0.015(2) -0.004(2) -0.002(2) 0.003(2)
C7 0.026(2) 0.023(3) 0.024(3) -0.003(2) 0.001(2) 0.002(2)
C8 0.029(3) 0.024(3) 0.035(3) -0.002(2) 0.007(2) 0.003(2)
C9 0.039(3) 0.025(3) 0.025(3) -0.003(2) 0.011(2) 0.009(2)
C10 0.036(3) 0.035(3) 0.027(3) 0.000(2) 0.016(2) 0.003(2)
C11 0.037(3) 0.027(3) 0.025(3) 0.003(2) 0.016(2) -0.003(2)
C12 0.034(3) 0.040(4) 0.047(3) 0.009(3) 0.020(3) -0.001(2)
C13 0.032(3) 0.052(4) 0.046(4) 0.008(3) 0.010(3) -0.008(3)
C14 0.047(3) 0.037(4) 0.034(3) 0.002(2) 0.016(3) -0.012(3)
C15 0.050(3) 0.034(3) 0.030(3) 0.003(2) 0.019(3) -0.002(3)
C16 0.033(3) 0.034(3) 0.026(3) 0.005(2) 0.014(2) -0.001(2)
C17 0.036(3) 0.029(3) 0.037(3) 0.001(2) 0.012(3) 0.008(2)
C18 0.046(3) 0.029(3) 0.030(3) 0.006(2) 0.014(3) 0.008(2)
C19 0.038(3) 0.031(3) 0.029(3) 0.003(2) -0.001(2) 0.005(2)
C20 0.035(3) 0.026(3) 0.040(3) 0.001(2) 0.007(3) 0.016(2)
C21 0.018(2) 0.030(3) 0.024(3) 0.003(2) 0.006(2) -0.0050(19)
C22 0.023(2) 0.037(3) 0.026(3) 0.008(2) 0.006(2) -0.007(2)
C23 0.016(2) 0.048(4) 0.032(3) 0.014(2) 0.004(2) 0.000(2)
C24 0.026(3) 0.043(4) 0.037(3) 0.004(3) 0.016(2) 0.001(2)
C25 0.030(3) 0.041(3) 0.022(3) 0.002(2) 0.012(2) -0.010(2)
C26 0.019(2) 0.028(3) 0.024(2) 0.002(2) 0.008(2) -0.011(2)
C27 0.029(3) 0.025(3) 0.021(2) 0.003(2) 0.007(2) -0.008(2)
C28 0.028(3) 0.027(3) 0.019(2) -0.001(2) 0.009(2) -0.002(2)
C29 0.027(2) 0.025(3) 0.024(3) 0.006(2) 0.009(2) -0.001(2)
C30 0.028(3) 0.036(3) 0.024(3) 0.002(2) 0.010(2) 0.001(2)
C31 0.027(3) 0.033(3) 0.033(3) -0.004(2) 0.014(2) -0.002(2)
C32 0.033(3) 0.065(5) 0.034(3) -0.004(3) 0.010(3) -0.003(3)
C33 0.026(3) 0.092(5) 0.047(4) -0.008(3) 0.009(3) -0.014(3)
C34 0.035(3) 0.072(5) 0.047(4) -0.007(3) 0.027(3) -0.014(3)
C35 0.033(3) 0.055(4) 0.035(3) -0.002(3) 0.016(3) -0.008(3)
C36 0.024(3) 0.037(3) 0.032(3) -0.006(2) 0.012(2) -0.005(2)
C37 0.032(3) 0.066(4) 0.023(3) -0.005(3) 0.012(2) 0.000(3)
C38 0.025(3) 0.063(4) 0.033(3) -0.023(3) 0.006(2) -0.001(3)
C39 0.032(3) 0.025(3) 0.024(3) -0.004(2) 0.008(2) -0.005(2)
C40 0.024(2) 0.030(3) 0.020(2) 0.002(2) 0.002(2) -0.004(2)
Cl1S 0.071(2) 0.062(2) 0.0417(17) -0.0035(15) 0.0302(16) 0.0114(16)
Cl2S 0.132(5) 0.104(5) 0.051(4) 0.014(3) 0.031(3) 0.022(4)
C1S 0.038(4) 0.022(4) 0.018(4) 0.001(3) 0.013(3) -0.014(3)
N1S 0.034(2) 0.041(3) 0.035(3) -0.0002(18) 0.0158(19) -0.0020(18)
C2S 0.019(2) 0.018(3) 0.018(3) -0.0016(10) 0.0065(13) 0.0005(10)
C3S 0.025(2) 0.019(3) 0.026(3) -0.0025(18) 0.0084(18) -0.0040(18)

loop_
_atom_type_symbol
_atom_type_description
_atom_type_scat_dispersion_real
_atom_type_scat_dispersion_imag
_atom_type_scat_source
C C 0.0033 0.0016 'International Tables Vol C Tables 4.2.6.8 and 6.1.1.4'
H H 0.0000 0.0000 'International Tables Vol C Tables 4.2.6.8 and 6.1.1.4'
O O 0.0106 0.0060 'International Tables Vol C Tables 4.2.6.8 and 6.1.1.4'
S S 0.1246 0.1234 'International Tables Vol C Tables 4.2.6.8 and 6.1.1.4'
Cl Cl 0.1484 0.1585 'International Tables Vol C Tables 4.2.6.8 and 6.1.1.4'
Pb Pb -3.3944 10.1111 'International Tables Vol C Tables 4.2.6.8 and 6.1.1.4'
N N 0.0061 0.0033 'International Tables Vol C Tables 4.2.6.8 and 6.1.1.4'

loop_
_geom_angle_atom_site_label_1
_geom_angle_atom_site_label_2
_geom_angle_atom_site_label_3
_geom_angle
_geom_angle_site_symmetry_1
_geom_angle_site_symmetry_3
_geom_angle_publ_flag
O2 Pb1 O1 61.58(9) . . ?
O2 Pb1 S3 150.35(7) . . ?
O1 Pb1 S3 141.35(7) . . ?
O2 Pb1 S1 131.58(7) . . ?
O1 Pb1 S1 75.15(7) . . ?
S3 Pb1 S1 78.04(3) . . ?
O2 Pb1 S2 119.04(7) . . ?
O1 Pb1 S2 126.39(7) . . ?
S3 Pb1 S2 67.06(3) . . ?
S1 Pb1 S2 70.19(3) . . ?
O2 Pb1 S4 115.88(7) . . ?
O1 Pb1 S4 74.65(7) . . ?
S3 Pb1 S4 69.75(3) . . ?
S1 Pb1 S4 68.11(3) . . ?
S2 Pb1 S4 124.47(3) . . ?
O10 Cl1 O9 109.3(3) . . ?
O10 Cl1 O7 109.5(2) . . ?
O9 Cl1 O7 110.0(2) . . ?
O10 Cl1 O8 109.2(2) . . ?
O9 Cl1 O8 109.1(2) . . ?
O7 Cl1 O8 109.8(2) . . ?
O11 Cl2 O12 109.6(3) . . ?
O11 Cl2 O13 113.4(4) . . ?
O12 Cl2 O13 109.4(3) . . ?
O11 Cl2 O14 107.0(3) . . ?
O12 Cl2 O14 110.2(2) . . ?
O13 Cl2 O14 107.2(3) . . ?
C8 S1 C7 103.1(2) . . ?
C8 S1 Pb1 107.87(17) . . ?
C7 S1 Pb1 100.54(16) . . ?
C9 S2 C10 103.6(2) . . ?
C9 S2 Pb1 99.11(16) . . ?
C10 S2 Pb1 105.88(17) . . ?
C28 S3 C27 104.4(2) . . ?
C28 S3 Pb1 106.73(15) . . ?
C27 S3 Pb1 98.79(15) . . ?
C29 S4 C30 100.6(2) . . ?
C29 S4 Pb1 103.13(15) . . ?
C30 S4 Pb1 113.42(16) . . ?
C1 O1 C20 115.8(4) . . ?
C1 O1 Pb1 120.0(2) . . ?
C20 O1 Pb1 108.1(3) . . ?
C19 O2 C18 111.9(4) . . ?
C19 O2 Pb1 114.9(3) . . ?
C18 O2 Pb1 118.5(3) . . ?
C16 O3 C17 117.1(4) . . ?
C21 O4 C40 117.2(3) . . ?
C39 O5 C38 110.1(4) . . ?
C36 O6 C37 118.0(4) . . ?
C2 C1 C6 121.3(5) . . ?
C2 C1 O1 123.1(5) . . ?
C6 C1 O1 115.6(4) . . ?
C1 C2 C3 119.2(5) . . ?
C2 C3 C4 120.7(5) . . ?
C5 C4 C3 118.9(5) . . ?
C4 C5 C6 121.8(5) . . ?
C5 C6 C1 118.2(5) . . ?
C5 C6 C7 120.0(5) . . ?
C1 C6 C7 121.8(4) . . ?
C6 C7 S1 109.0(3) . . ?
C9 C8 S1 116.1(3) . . ?
C8 C9 S2 108.7(3) . . ?
C11 C10 S2 107.3(3) . . ?
C12 C11 C16 117.5(5) . . ?
C12 C11 C10 121.4(5) . . ?
C16 C11 C10 121.0(4) . . ?
C13 C12 C11 121.4(5) . . ?
C14 C13 C12 120.1(5) . . ?
C13 C14 C15 120.3(5) . . ?
C14 C15 C16 119.1(5) . . ?
C15 C16 O3 123.2(5) . . ?
C15 C16 C11 121.6(5) . . ?
O3 C16 C11 115.1(4) . . ?
O3 C17 C18 107.4(4) . . ?
O2 C18 C17 109.2(4) . . ?
O2 C19 C20 109.6(4) . . ?
O1 C20 C19 110.0(4) . . ?
O4 C21 C22 124.5(4) . . ?
O4 C21 C26 115.9(4) . . ?
C22 C21 C26 119.5(4) . . ?
C23 C22 C21 120.0(5) . . ?
C24 C23 C22 120.6(4) . . ?
C23 C24 C25 119.3(5) . . ?
C26 C25 C24 120.9(5) . . ?
C25 C26 C21 119.6(4) . . ?
C25 C26 C27 121.2(4) . . ?
C21 C26 C27 119.2(4) . . ?
C26 C27 S3 111.8(3) . . ?
C29 C28 S3 107.0(3) . . ?
C28 C29 S4 115.2(3) . . ?
C31 C30 S4 110.7(3) . . ?
C32 C31 C36 118.2(5) . . ?
C32 C31 C30 120.4(5) . . ?
C36 C31 C30 121.4(4) . . ?
C33 C32 C31 121.8(5) . . ?
C32 C33 C34 119.0(5) . . ?
C33 C34 C35 121.5(5) . . ?
C34 C35 C36 119.0(5) . . ?
O6 C36 C35 123.7(4) . . ?
O6 C36 C31 115.9(4) . . ?
C35 C36 C31 120.4(4) . . ?
O6 C37 C38 107.6(4) . . ?
O5 C38 C37 111.5(4) . . ?
O5 C39 C40 110.3(4) . . ?
O4 C40 C39 108.2(4) . . ?
Cl2S C1S Cl1S 120.0(7) . . ?
N1S C2S C3S 173(2) . . ?

loop_
_geom_bond_atom_site_label_1
_geom_bond_atom_site_label_2
_geom_bond_distance
_geom_bond_site_symmetry_2
_geom_bond_publ_flag
Pb1 O2 2.806(3) . ?
Pb1 O1 2.854(3) . ?
Pb1 S3 2.9015(11) . ?
Pb1 S1 2.9022(13) . ?
Pb1 S2 2.9897(12) . ?
Pb1 S4 3.1003(12) . ?
Cl1 O10 1.420(4) . ?
Cl1 O9 1.431(4) . ?
Cl1 O7 1.432(4) . ?
Cl1 O8 1.440(3) . ?
Cl2 O11 1.403(5) . ?
Cl2 O12 1.425(4) . ?
Cl2 O13 1.430(5) . ?
Cl2 O14 1.447(4) . ?
S1 C8 1.814(5) . ?
S1 C7 1.832(4) . ?
S2 C9 1.809(5) . ?
S2 C10 1.822(5) . ?
S3 C28 1.816(5) . ?
S3 C27 1.836(4) . ?
S4 C29 1.809(4) . ?
S4 C30 1.830(5) . ?
O1 C1 1.394(6) . ?
O1 C20 1.441(5) . ?
O2 C19 1.424(5) . ?
O2 C18 1.444(6) . ?
O3 C16 1.390(6) . ?
O3 C17 1.439(6) . ?
O4 C21 1.364(5) . ?
O4 C40 1.427(5) . ?
O5 C39 1.416(5) . ?
O5 C38 1.418(6) . ?
O6 C36 1.366(5) . ?
O6 C37 1.437(6) . ?
C1 C2 1.382(7) . ?
C1 C6 1.391(7) . ?
C2 C3 1.388(8) . ?
C3 C4 1.390(8) . ?
C4 C5 1.380(7) . ?
C5 C6 1.385(7) . ?
C6 C7 1.508(6) . ?
C8 C9 1.521(7) . ?
C10 C11 1.497(7) . ?
C11 C12 1.388(7) . ?
C11 C16 1.397(7) . ?
C12 C13 1.381(8) . ?
C13 C14 1.376(8) . ?
C14 C15 1.385(7) . ?
C15 C16 1.387(7) . ?
C17 C18 1.488(7) . ?
C19 C20 1.490(7) . ?
C21 C22 1.392(6) . ?
C21 C26 1.406(6) . ?
C22 C23 1.383(7) . ?
C23 C24 1.381(7) . ?
C24 C25 1.396(7) . ?
C25 C26 1.369(7) . ?
C26 C27 1.512(6) . ?
C28 C29 1.520(6) . ?
C30 C31 1.509(6) . ?
C31 C32 1.391(7) . ?
C31 C36 1.400(7) . ?
C32 C33 1.368(8) . ?
C33 C34 1.377(8) . ?
C34 C35 1.380(7) . ?
C35 C36 1.392(7) . ?
C37 C38 1.486(7) . ?
C39 C40 1.498(6) . ?
Cl1S C1S 1.767(10) . ?
Cl2S C1S 1.641(14) . ?
N1S C2S 1.10(2) . ?
C2S C3S 1.79(2) . ?
